data_2230754
loop_
_publ_author_name
'Dong, Gui-Ying'
'He, Cui-Hong'
'Tong-Fei, Liu'
'Deng, Xiao-Chen'
'Shi, Xiao-Ge'

_publ_section_title
;
 [\m-1,4-Bis(1,2,4-triazol-1-ylmethyl)benzene]bis[aqua(pyridine-2,6-dicarboxylato)copper(II)]
 monohydrate
;
_journal_coeditor_code JH2295
_journal_issue 7
_journal_name_full 'Acta Crystallographica Section E'
_journal_page_first m944
_journal_paper_doi 10.1107/S1600536811022756
_journal_volume 67
_journal_year 2011
_chemical_formula_iupac '[Cu2 (C7 H3 N O4)2 (C12 H12 N6) (H2 O)2], H2 O'
_chemical_formula_moiety 'C26 H22 Cu2 N8 O10, H2 O'
_chemical_formula_sum 'C26 H24 Cu2 N8 O11'
_chemical_formula_weight 751.63
_chemical_name_systematic
;
[\m-1,4-Bis(1,2,4-triazol-1-ylmethyl)benzene]bis[aqua(pyridine-2,6-
dicarboxylato)copper(II)] monohydrate
;
_space_group_IT_number 14
_symmetry_cell_setting monoclinic
_symmetry_space_group_name_Hall '-P 2ybc'
_symmetry_space_group_name_H-M 'P 1 21/c 1'
_atom_sites_solution_hydrogens geom
_atom_sites_solution_primary direct
_atom_sites_solution_secondary difmap
_audit_creation_method SHELXL-97
_cell_angle_alpha 90.00
_cell_angle_beta 93.5410(10)
_cell_angle_gamma 90.00
_cell_formula_units_Z 2
_cell_length_a 4.9017(4)
_cell_length_b 10.3022(9)
_cell_length_c 30.178(3)
_cell_measurement_reflns_used 3568
_cell_measurement_temperature 298(2)
_cell_measurement_theta_max 3.56
_cell_measurement_theta_min 22.32
_cell_volume 1521.0(2)
_computing_cell_refinement 'SAINT (Bruker, 1998)'
_computing_data_collection 'SMART (Bruker, 1998)'
_computing_data_reduction 'SAINT (Bruker, 1998)'
_computing_molecular_graphics 'SHELXTL (Sheldrick, 2008)'
_computing_publication_material 'SHELXTL (Sheldrick, 2008)'
_computing_structure_refinement 'SHELXL97 (Sheldrick, 2008)'
_computing_structure_solution 'SHELXS97 (Sheldrick, 2008)'
_diffrn_ambient_temperature 295(2)
_diffrn_measured_fraction_theta_full 0.998
_diffrn_measured_fraction_theta_max 0.998
_diffrn_measurement_device_type 'Bruker SMART CCD area-detector'
_diffrn_measurement_method '\f and \w'
_diffrn_radiation_monochromator graphite
_diffrn_radiation_source 'fine--focus sealed tube'
_diffrn_radiation_type MoK\a
_diffrn_radiation_wavelength 0.71073
_diffrn_reflns_av_R_equivalents 0.0287
_diffrn_reflns_av_sigmaI/netI 0.0307
_diffrn_reflns_limit_h_max 5
_diffrn_reflns_limit_h_min -5
_diffrn_reflns_limit_k_max 12
_diffrn_reflns_limit_k_min -12
_diffrn_reflns_limit_l_max 27
_diffrn_reflns_limit_l_min -35
_diffrn_reflns_number 7340
_diffrn_reflns_theta_full 25.01
_diffrn_reflns_theta_max 25.01
_diffrn_reflns_theta_min 2.09
_diffrn_standards_number 0
_exptl_absorpt_coefficient_mu 1.471
_exptl_absorpt_correction_T_max 0.9012
_exptl_absorpt_correction_T_min 0.8812
_exptl_absorpt_correction_type multi-scan
_exptl_absorpt_process_details '(<i>SADABS</i>; Sheldrick, 1996)'
_exptl_crystal_colour blue
_exptl_crystal_density_diffrn 1.641
_exptl_crystal_density_method 'not measured'
_exptl_crystal_description prism
_exptl_crystal_F_000 764
_exptl_crystal_size_max 0.20
_exptl_crystal_size_mid 0.15
_exptl_crystal_size_min 0.11
_refine_diff_density_max 1.398
_refine_diff_density_min -0.403
_refine_ls_extinction_method none
_refine_ls_goodness_of_fit_ref 1.058
_refine_ls_hydrogen_treatment constr
_refine_ls_matrix_type full
_refine_ls_number_parameters 217
_refine_ls_number_reflns 2678
_refine_ls_number_restraints 0
_refine_ls_restrained_S_all 1.058
_refine_ls_R_factor_all 0.0542
_refine_ls_R_factor_gt 0.0469
_refine_ls_shift/su_max 0.000
_refine_ls_shift/su_mean 0.000
_refine_ls_structure_factor_coef Fsqd
_refine_ls_weighting_details 'calc w=1/[\s^2^(Fo^2^)+(0.1045P)^2^+1.8845P] where P=(Fo^2^+2Fc^2^)/3'
_refine_ls_weighting_scheme calc
_refine_ls_wR_factor_gt 0.1538
_refine_ls_wR_factor_ref 0.1608
_reflns_number_gt 2256
_reflns_number_total 2678
_reflns_threshold_expression I>2\s(I)
_cod_data_source_file jh2295.cif
_cod_data_source_block I
_cod_original_sg_symbol_H-M 'P 21/c'
_cod_database_code 2230754
_cod_database_fobs_code 2230754

loop_
_symmetry_equiv_pos_as_xyz
'x, y, z'
'-x, y+1/2, -z+1/2'
'-x, -y, -z'
'x, -y-1/2, z-1/2'

loop_
_atom_site_type_symbol
_atom_site_label
_atom_site_fract_x
_atom_site_fract_y
_atom_site_fract_z
_atom_site_U_iso_or_equiv
_atom_site_adp_type
_atom_site_calc_flag
_atom_site_refinement_flags
_atom_site_occupancy
_atom_site_symmetry_multiplicity
_atom_site_disorder_assembly
_atom_site_disorder_group
Cu Cu1 0.08344(10) 0.98034(5) 0.149509(16) 0.0318(2) Uani d . 1 1 . .
O O3 -0.1809(6) 0.9403(3) 0.19769(10) 0.0376(7) Uani d . 1 1 . .
O O1 0.3528(6) 0.9508(3) 0.10311(10) 0.0392(7) Uani d . 1 1 . .
N N1 0.1905(7) 0.8071(3) 0.16460(11) 0.0300(8) Uani d . 1 1 . .
C C7 -0.1409(9) 0.8318(4) 0.21771(14) 0.0328(9) Uani d . 1 1 . .
O O4 -0.2555(7) 0.7960(3) 0.25024(11) 0.0469(8) Uani d . 1 1 . .
N N4 -0.0779(7) 1.1422(3) 0.12697(12) 0.0346(8) Uani d . 1 1 . .
C C2 0.3801(9) 0.7519(4) 0.14164(14) 0.0335(9) Uani d . 1 1 . .
C C3 0.4592(10) 0.6261(4) 0.15103(16) 0.0419(11) Uani d . 1 1 . .
H H3 0.5917 0.5859 0.1350 0.050 Uiso calc R 1 1 . .
C C6 0.0697(8) 0.7462(4) 0.19736(13) 0.0309(9) Uani d . 1 1 . .
O O2 0.6818(8) 0.8113(4) 0.08671(12) 0.0565(10) Uani d . 1 1 . .
C C11 -0.1952(9) 1.4310(5) 0.02197(15) 0.0415(11) Uani d . 1 1 . .
C C1 0.4833(9) 0.8436(4) 0.10695(14) 0.0358(10) Uani d . 1 1 . .
C C5 0.1422(10) 0.6216(4) 0.20832(16) 0.0417(11) Uani d . 1 1 . .
H H5 0.0613 0.5787 0.2312 0.050 Uiso calc R 1 1 . .
C C12 -0.0882(11) 1.3819(5) -0.01557(17) 0.0486(12) Uani d . 1 1 . .
H H12 -0.1473 1.3016 -0.0266 0.058 Uiso calc R 1 1 . .
C C4 0.3384(10) 0.5605(5) 0.18465(17) 0.0453(11) Uani d . 1 1 . .
H H4 0.3890 0.4754 0.1914 0.054 Uiso calc R 1 1 . .
O O1W 0.3552(8) 1.0793(4) 0.20033(14) 0.0698(13) Uani d . 1 1 . .
N N2 -0.2780(8) 1.2853(4) 0.08451(13) 0.0439(10) Uani d . 1 1 . .
C C13 -0.1072(11) 1.5492(5) 0.03729(17) 0.0492(12) Uani d . 1 1 . .
H H13 -0.1788 1.5841 0.0625 0.059 Uiso calc R 1 1 . .
C C10 -0.4037(11) 1.3552(6) 0.04620(19) 0.0576(15) Uani d . 1 1 . .
H H10A -0.5411 1.4144 0.0562 0.069 Uiso calc R 1 1 . .
H H10B -0.4942 1.2936 0.0259 0.069 Uiso calc R 1 1 . .
C C9 -0.1903(11) 1.1643(5) 0.08746(16) 0.0465(12) Uani d . 1 1 . .
H H9 -0.2064 1.1037 0.0646 0.056 Uiso calc R 1 1 . .
N N3 -0.2233(16) 1.3460(5) 0.12323(17) 0.092(2) Uani d . 1 1 . .
C C8 -0.1028(17) 1.2542(6) 0.14744(19) 0.080(2) Uani d . 1 1 . .
H H8 -0.0398 1.2672 0.1768 0.096 Uiso calc R 1 1 . .
O O2W 0.746(3) 0.9295(7) 0.0049(2) 0.092(4) Uani d P 0.50 1 . .
H H2WA 0.9152 0.9472 0.0077 0.137 Uiso d PR 0.50 1 . .
H H2WB 0.5966 0.9714 0.0018 0.137 Uiso d PR 0.50 1 . .
H H1WA 0.3201 1.1370 0.2183 0.137 Uiso d R 1 1 . .
H H1WB 0.5177 1.0475 0.2023 0.137 Uiso d R 1 1 . .

loop_
_atom_site_aniso_label
_atom_site_aniso_U_11
_atom_site_aniso_U_22
_atom_site_aniso_U_33
_atom_site_aniso_U_12
_atom_site_aniso_U_13
_atom_site_aniso_U_23
Cu1 0.0373(4) 0.0240(3) 0.0348(4) 0.0079(2) 0.0068(2) 0.00618(19)
O3 0.0425(17) 0.0334(16) 0.0376(16) 0.0129(14) 0.0083(13) 0.0073(14)
O1 0.0469(18) 0.0330(16) 0.0390(17) 0.0053(14) 0.0130(14) 0.0077(13)
N1 0.0351(19) 0.0255(17) 0.0296(18) 0.0040(14) 0.0026(14) 0.0005(14)
C7 0.037(2) 0.030(2) 0.033(2) 0.0001(18) 0.0042(18) 0.0012(17)
O4 0.063(2) 0.0381(18) 0.0418(18) 0.0049(16) 0.0205(16) 0.0073(15)
N4 0.042(2) 0.0274(18) 0.035(2) 0.0085(15) 0.0039(15) 0.0055(15)
C2 0.038(2) 0.030(2) 0.032(2) 0.0025(18) 0.0025(17) -0.0045(17)
C3 0.047(3) 0.031(2) 0.048(3) 0.013(2) 0.009(2) -0.003(2)
C6 0.036(2) 0.026(2) 0.030(2) 0.0017(17) -0.0005(17) 0.0018(17)
O2 0.063(2) 0.054(2) 0.056(2) 0.0176(18) 0.0296(18) 0.0073(17)
C11 0.043(3) 0.038(3) 0.043(3) 0.010(2) -0.006(2) 0.015(2)
C1 0.044(3) 0.031(2) 0.033(2) 0.0020(19) 0.0056(19) -0.0015(17)
C5 0.051(3) 0.030(2) 0.044(3) 0.004(2) 0.008(2) 0.008(2)
C12 0.062(3) 0.031(2) 0.051(3) 0.004(2) -0.003(2) -0.003(2)
C4 0.056(3) 0.024(2) 0.056(3) 0.010(2) 0.008(2) 0.006(2)
O1W 0.049(2) 0.074(3) 0.083(3) 0.026(2) -0.0229(19) -0.046(2)
N2 0.046(2) 0.041(2) 0.045(2) 0.0095(18) -0.0008(17) 0.0148(18)
C13 0.066(3) 0.045(3) 0.037(3) 0.013(3) 0.007(2) -0.003(2)
C10 0.049(3) 0.060(3) 0.063(3) 0.010(3) -0.004(2) 0.034(3)
C9 0.068(3) 0.031(2) 0.040(3) 0.005(2) -0.005(2) 0.006(2)
N3 0.173(6) 0.051(3) 0.049(3) 0.057(4) -0.007(3) 0.000(2)
C8 0.155(7) 0.043(3) 0.039(3) 0.042(4) -0.015(3) -0.001(2)
O2W 0.235(12) 0.026(4) 0.017(3) 0.038(5) 0.034(5) 0.010(3)

loop_
_atom_type_symbol
_atom_type_description
_atom_type_scat_dispersion_real
_atom_type_scat_dispersion_imag
_atom_type_scat_source
C C 0.0033 0.0016 'International Tables Vol C Tables 4.2.6.8 and 6.1.1.4'
H H 0.0000 0.0000 'International Tables Vol C Tables 4.2.6.8 and 6.1.1.4'
N N 0.0061 0.0033 'International Tables Vol C Tables 4.2.6.8 and 6.1.1.4'
O O 0.0106 0.0060 'International Tables Vol C Tables 4.2.6.8 and 6.1.1.4'
Cu Cu 0.3201 1.2651 'International Tables Vol C Tables 4.2.6.8 and 6.1.1.4'

loop_
_geom_angle_atom_site_label_1
_geom_angle_atom_site_label_2
_geom_angle_atom_site_label_3
_geom_angle_site_symmetry_1
_geom_angle_site_symmetry_3
_geom_angle
_geom_angle_publ_flag
N1 Cu1 N4 . . 169.43(16) ?
N1 Cu1 O1 . . 80.88(13) ?
N4 Cu1 O1 . . 99.00(14) ?
N1 Cu1 O3 . . 79.57(13) ?
N4 Cu1 O3 . . 99.15(13) ?
O1 Cu1 O3 . . 159.60(14) ?
N1 Cu1 O1W . . 96.92(16) ?
N4 Cu1 O1W . . 93.53(15) ?
O1 Cu1 O1W . . 99.18(15) ?
O3 Cu1 O1W . . 88.91(16) ?
C7 O3 Cu1 . . 115.2(3) ?
C1 O1 Cu1 . . 114.5(3) ?
C2 N1 C6 . . 122.9(4) ?
C2 N1 Cu1 . . 118.0(3) ?
C6 N1 Cu1 . . 119.1(3) ?
O4 C7 O3 . . 125.5(4) ?
O4 C7 C6 . . 120.6(4) ?
O3 C7 C6 . . 113.9(3) ?
C9 N4 C8 . . 103.3(4) ?
C9 N4 Cu1 . . 127.5(3) ?
C8 N4 Cu1 . . 129.2(3) ?
N1 C2 C3 . . 119.7(4) ?
N1 C2 C1 . . 111.6(4) ?
C3 C2 C1 . . 128.7(4) ?
C2 C3 C4 . . 118.9(4) ?
C2 C3 H3 . . 120.6 ?
C4 C3 H3 . . 120.6 ?
N1 C6 C5 . . 119.9(4) ?
N1 C6 C7 . . 111.7(3) ?
C5 C6 C7 . . 128.5(4) ?
C13 C11 C12 . . 118.7(5) ?
C13 C11 C10 . . 120.4(5) ?
C12 C11 C10 . . 120.9(5) ?
O2 C1 O1 . . 126.7(4) ?
O2 C1 C2 . . 118.8(4) ?
O1 C1 C2 . . 114.4(4) ?
C6 C5 C4 . . 118.7(4) ?
C6 C5 H5 . . 120.6 ?
C4 C5 H5 . . 120.6 ?
C11 C12 C13 . 3_585 120.7(5) ?
C11 C12 H12 . . 119.7 ?
C13 C12 H12 3_585 . 119.7 ?
C3 C4 C5 . . 120.0(4) ?
C3 C4 H4 . . 120.0 ?
C5 C4 H4 . . 120.0 ?
Cu1 O1W H1WA . . 129.9 ?
Cu1 O1W H1WB . . 112.7 ?
H1WA O1W H1WB . . 117.2 ?
C9 N2 N3 . . 109.6(4) ?
C9 N2 C10 . . 129.6(5) ?
N3 N2 C10 . . 120.7(4) ?
C11 C13 C12 . 3_585 120.6(5) ?
C11 C13 H13 . . 119.7 ?
C12 C13 H13 3_585 . 119.7 ?
N2 C10 C11 . . 111.8(4) ?
N2 C10 H10A . . 109.2 ?
C11 C10 H10A . . 109.2 ?
N2 C10 H10B . . 109.2 ?
C11 C10 H10B . . 109.2 ?
H10A C10 H10B . . 107.9 ?
N4 C9 N2 . . 110.2(4) ?
N4 C9 H9 . . 124.9 ?
N2 C9 H9 . . 124.9 ?
C8 N3 N2 . . 102.0(5) ?
N3 C8 N4 . . 114.9(5) ?
N3 C8 H8 . . 122.5 ?
N4 C8 H8 . . 122.5 ?
H2WA O2W H2WB . . 137.0 ?

loop_
_geom_bond_atom_site_label_1
_geom_bond_atom_site_label_2
_geom_bond_site_symmetry_2
_geom_bond_distance
_geom_bond_publ_flag
Cu1 N1 . 1.908(3) ?
Cu1 N4 . 1.950(3) ?
Cu1 O1 . 2.006(3) ?
Cu1 O3 . 2.048(3) ?
Cu1 O1W . 2.217(4) ?
O3 C7 . 1.280(5) ?
O1 C1 . 1.278(5) ?
N1 C2 . 1.322(5) ?
N1 C6 . 1.339(5) ?
C7 O4 . 1.218(5) ?
C7 C6 . 1.517(6) ?
N4 C9 . 1.302(6) ?
N4 C8 . 1.318(7) ?
C2 C3 . 1.377(6) ?
C2 C1 . 1.520(6) ?
C3 C4 . 1.382(7) ?
C3 H3 . 0.9300 ?
C6 C5 . 1.367(6) ?
O2 C1 . 1.226(5) ?
C11 C13 . 1.364(8) ?
C11 C12 . 1.374(7) ?
C11 C10 . 1.510(7) ?
C5 C4 . 1.384(7) ?
C5 H5 . 0.9300 ?
C12 C13 3_585 1.389(7) ?
C12 H12 . 0.9300 ?
C4 H4 . 0.9300 ?
O1W H1WA . 0.8301 ?
O1W H1WB . 0.8599 ?
N2 C9 . 1.319(6) ?
N2 N3 . 1.338(6) ?
N2 C10 . 1.466(6) ?
C13 C12 3_585 1.389(7) ?
C13 H13 . 0.9300 ?
C10 H10A . 0.9700 ?
C10 H10B . 0.9700 ?
C9 H9 . 0.9300 ?
N3 C8 . 1.313(7) ?
C8 H8 . 0.9300 ?
O2W H2WA . 0.8500 ?
O2W H2WB . 0.8482 ?

loop_
_geom_hbond_atom_site_label_D
_geom_hbond_atom_site_label_H
_geom_hbond_atom_site_label_A
_geom_hbond_site_symmetry_A
_geom_hbond_distance_DH
_geom_hbond_distance_HA
_geom_hbond_distance_DA
_geom_hbond_angle_DHA
O2W H2WA O2W 3_775 0.85 2.147 2.920(5) 151.00
O2W H2WB O2W 3_675 0.85 1.959 2.807(5) 179.11
O1W H1WA O4 2_555 0.83 1.928 2.746(5) 167.54
O1W H1WB O3 1_655 0.86 1.859 2.692(5) 163.64
